data_4122644
loop_
_publ_author_name
'Zhu, Yunbo'
'Zhang, Long'
'Luo, Sanzhong'

_publ_section_title
;
 Asymmetric \a-Photoalkylation of \b-Ketocarbonyls by Primary Amine
 Catalysis: Facile Access to Acyclic All-Carbon Quaternary Stereocenters.
;
_journal_issue 42
_journal_name_full 'Journal of the American Chemical Society'
_journal_page_first 14642
_journal_page_last 14645
_journal_paper_doi 10.1021/ja508605a
_journal_volume 136
_journal_year 2014
_chemical_absolute_configuration ad
_chemical_formula_moiety 'C21 H18 Br Cl2 N O3'
_chemical_formula_sum 'C21 H18 Br Cl2 N O3'
_chemical_formula_weight 483.17
_chemical_name_systematic
;
 ?
;
_space_group_crystal_system orthorhombic
_space_group_IT_number 19
_space_group_name_Hall 'P 2ac 2ab'
_space_group_name_H-M_alt 'P 21 21 21'
_symmetry_space_group_name_Hall 'P 2ac 2ab'
_symmetry_space_group_name_H-M 'P 21 21 21'
_atom_sites_solution_hydrogens mixed
_audit_creation_date 2014-07-10
_audit_creation_method
;
Olex2 1.2
(compiled 2013.12.10 svn.r2850 for OlexSys, GUI svn.r4736)
;
_cell_angle_alpha 90
_cell_angle_beta 90
_cell_angle_gamma 90
_cell_formula_units_Z 4
_cell_length_a 6.7094(15)
_cell_length_b 15.687(4)
_cell_length_c 19.052(4)
_cell_measurement_reflns_used 7414
_cell_measurement_temperature 173.1500
_cell_measurement_theta_max 27.4815
_cell_measurement_theta_min 1.0688
_cell_volume 2005.2(8)
_computing_cell_refinement 'CrystalClear (Rigaku Inc., 2007)'
_computing_data_collection 'CrystalClear (Rigaku Inc., 2007)'
_computing_data_reduction 'CrystalClear (Rigaku Inc., 2007)'
_computing_molecular_graphics 'Olex2 (Dolomanov et al., 2009)'
_computing_publication_material 'Olex2 (Dolomanov et al., 2009)'
_computing_structure_refinement 'SHELXL (Sheldrick, 2013)'
_computing_structure_solution
;
'SHELXS (Sheldrick, 2013)'
;
_diffrn_ambient_temperature 173.1500
_diffrn_detector_area_resol_mean 28.5714
_diffrn_measured_fraction_theta_full 0.996
_diffrn_measured_fraction_theta_max 0.996
_diffrn_measurement_device
;
Saturn724+ (2x2 bin mode)
;
_diffrn_measurement_device_details
;
AFC10: Fixed Chi 2 circle
;
_diffrn_measurement_device_type 'MM007-HF CCD(Saturn 724+)'
_diffrn_measurement_method '\w scans at fixed \c = 45\%'
_diffrn_orient_matrix_type d*Trek
_diffrn_orient_matrix_UB_11 -0.0052
_diffrn_orient_matrix_UB_12 -0.1388
_diffrn_orient_matrix_UB_13 -0.0542
_diffrn_orient_matrix_UB_21 0.0519
_diffrn_orient_matrix_UB_22 0.0118
_diffrn_orient_matrix_UB_23 -0.0351
_diffrn_orient_matrix_UB_31 0.0305
_diffrn_orient_matrix_UB_32 -0.0165
_diffrn_orient_matrix_UB_33 0.0394
_diffrn_radiation_detector CCD
_diffrn_radiation_monochromator Confocal
_diffrn_radiation_type MoK\a
_diffrn_radiation_wavelength 0.71073
_diffrn_reflns_av_R_equivalents 0.0452
_diffrn_reflns_av_unetI/netI 0.0365
_diffrn_reflns_Laue_measured_fraction_full 0.996
_diffrn_reflns_Laue_measured_fraction_max 0.996
_diffrn_reflns_limit_h_max 8
_diffrn_reflns_limit_h_min -8
_diffrn_reflns_limit_k_max 20
_diffrn_reflns_limit_k_min -20
_diffrn_reflns_limit_l_max 24
_diffrn_reflns_limit_l_min -24
_diffrn_reflns_number 13270
_diffrn_reflns_point_group_measured_fraction_full 0.993
_diffrn_reflns_point_group_measured_fraction_max 0.993
_diffrn_reflns_theta_full 26.000
_diffrn_reflns_theta_max 27.472
_diffrn_reflns_theta_min 2.138
_diffrn_source 'Rotating Anode'
_diffrn_source_current 24.0000
_diffrn_source_power 1.2000
_diffrn_source_voltage 50.0000
_exptl_absorpt_coefficient_mu 2.339
_exptl_absorpt_correction_T_max 1.0000
_exptl_absorpt_correction_T_min 0.5218
_exptl_absorpt_correction_type multi-scan
_exptl_absorpt_process_details 'CrystalClear (Rigaku Inc., 2007)'
_exptl_crystal_colour Colorless
_exptl_crystal_density_diffrn 1.600
_exptl_crystal_description block
_exptl_crystal_F_000 976
_exptl_crystal_size_max 0.41
_exptl_crystal_size_mid 0.16
_exptl_crystal_size_min 0.12
_refine_diff_density_max 0.561
_refine_diff_density_min -0.238
_refine_diff_density_rms 0.068
_refine_ls_abs_structure_details
;
 Flack x determined using 1748 quotients [(I+)-(I-)]/[(I+)+(I-)]
 (Parsons and Flack (2004), Acta Cryst. A60, s61).
;
_refine_ls_abs_structure_Flack 0.036(7)
_refine_ls_extinction_method none
_refine_ls_goodness_of_fit_ref 1.100
_refine_ls_hydrogen_treatment mixed
_refine_ls_matrix_type full
_refine_ls_number_parameters 257
_refine_ls_number_reflns 4576
_refine_ls_number_restraints 0
_refine_ls_restrained_S_all 1.100
_refine_ls_R_factor_all 0.0346
_refine_ls_R_factor_gt 0.0332
_refine_ls_shift/su_max 0.001
_refine_ls_shift/su_mean 0.000
_refine_ls_structure_factor_coef Fsqd
_refine_ls_weighting_details 'w=1/[\s^2^(Fo^2^)+(0.0363P)^2^+0.3590P] where P=(Fo^2^+2Fc^2^)/3'
_refine_ls_weighting_scheme calc
_refine_ls_wR_factor_gt 0.0785
_refine_ls_wR_factor_ref 0.0796
_reflns_Friedel_coverage 0.739
_reflns_Friedel_fraction_full 0.989
_reflns_Friedel_fraction_max 0.990
_reflns_number_gt 4420
_reflns_number_total 4576
_reflns_threshold_expression 'I > 2\s(I)'
_cod_data_source_file ja508605a_si_002.cif
_cod_data_source_block mx3190
_cod_depositor_comments 'Adding full bibliography for 4122644.cif.'
_cod_original_cell_volume 2005.3(8)
_cod_database_code 4122644
_shelxl_version_number 2013-4
_shelx_space_group_comment
;
The symmetry employed for this shelxl refinement is uniquely defined
by the following loop, which should always be used as a source of
symmetry information in preference to the above space-group names.
They are only intended as comments.
;
_diffrn_number_total 2660
_olex2_refinement_description
;
1. Fixed Uiso
 At 1.2 times of:
  All C(H) groups, All C(H,H) groups
2.a Secondary CH2 refined with riding coordinates:
 C2(H2A,H2B), C18(H18A,H18B), C19(H19A,H19B), C20(H20A,H20B), C21(H21A,H21B)
2.b Aromatic/amide H refined with riding coordinates:
 C6(H6), C7(H7), C9(H9), C10(H10), C12(H12), C15(H15), C16(H16)
;

loop_
_space_group_symop_operation_xyz
'x, y, z'
'-x+1/2, -y, z+1/2'
'-x, y+1/2, -z+1/2'
'x+1/2, -y+1/2, -z'

loop_
_atom_site_label
_atom_site_type_symbol
_atom_site_fract_x
_atom_site_fract_y
_atom_site_fract_z
_atom_site_U_iso_or_equiv
_atom_site_adp_type
_atom_site_occupancy
_atom_site_site_symmetry_order
_atom_site_calc_flag
_atom_site_refinement_flags_posn
Br1 Br 0.50392(6) 0.24660(2) 0.07290(2) 0.04086(12) Uani 1 1 d .
Cl1 Cl 0.05848(14) 0.69284(5) 0.06870(4) 0.0362(2) Uani 1 1 d .
Cl2 Cl 0.49549(13) 0.75903(5) 0.10267(4) 0.03792(19) Uani 1 1 d .
O1 O -0.2090(3) 0.46870(16) 0.24972(13) 0.0292(5) Uani 1 1 d .
O2 O 0.1062(4) 0.61325(14) 0.40252(11) 0.0342(6) Uani 1 1 d .
O3 O -0.3854(4) 0.48872(15) 0.38563(13) 0.0351(5) Uani 1 1 d .
N1 N 0.0769(4) 0.53113(15) 0.30292(12) 0.0228(5) Uani 1 1 d .
C1 C -0.0195(5) 0.45124(17) 0.27970(15) 0.0226(6) Uani 1 1 d .
C2 C -0.0357(5) 0.40305(17) 0.34988(14) 0.0248(6) Uani 1 1 d .
H2A H -0.1570 0.3694 0.3510 0.030 Uiso 1 1 calc R
H2B H 0.0770 0.3650 0.3556 0.030 Uiso 1 1 calc R
C3 C -0.0381(5) 0.46939(18) 0.40865(14) 0.0237(6) Uani 1 1 d .
C4 C 0.0574(5) 0.54785(17) 0.37356(15) 0.0230(6) Uani 1 1 d .
C5 C 0.1046(5) 0.40373(18) 0.22648(15) 0.0231(6) Uani 1 1 d .
C6 C 0.0204(5) 0.3609(2) 0.16993(15) 0.0312(7) Uani 1 1 d .
H6 H -0.1163 0.3646 0.1626 0.037 Uiso 1 1 calc R
C7 C 0.1355(5) 0.3127(2) 0.12407(17) 0.0346(7) Uani 1 1 d .
H7 H 0.0769 0.2833 0.0870 0.042 Uiso 1 1 calc R
C8 C 0.3382(5) 0.3094(2) 0.13484(16) 0.0290(7) Uani 1 1 d .
C9 C 0.4262(5) 0.3510(2) 0.19108(16) 0.0298(7) Uani 1 1 d .
H9 H 0.5631 0.3475 0.1980 0.036 Uiso 1 1 calc R
C10 C 0.3102(5) 0.3975(2) 0.23656(16) 0.0261(6) Uani 1 1 d .
H10 H 0.3692 0.4251 0.2744 0.031 Uiso 1 1 calc R
C11 C 0.1700(5) 0.58930(18) 0.25545(15) 0.0241(6) Uani 1 1 d .
C12 C 0.0762(5) 0.61290(18) 0.19335(15) 0.0251(6) Uani 1 1 d .
H12 H -0.0518 0.5937 0.1834 0.030 Uiso 1 1 calc R
C13 C 0.1756(5) 0.66537(19) 0.14653(15) 0.0270(6) Uani 1 1 d .
C14 C 0.3662(5) 0.69433(19) 0.16108(15) 0.0267(6) Uani 1 1 d .
C15 C 0.4587(5) 0.67108(18) 0.22343(16) 0.0288(7) Uani 1 1 d .
H15 H 0.5863 0.6907 0.2335 0.035 Uiso 1 1 calc R
C16 C 0.3603(5) 0.6185(2) 0.27064(16) 0.0272(7) Uani 1 1 d .
H16 H 0.4219 0.6029 0.3124 0.033 Uiso 1 1 calc R
C17 C -0.2516(5) 0.4959(2) 0.42855(18) 0.0277(6) Uani 1 1 d .
C18 C -0.2854(5) 0.5354(3) 0.49880(17) 0.0361(8) Uani 1 1 d .
H18A H -0.4254 0.5300 0.5107 0.043 Uiso 1 1 calc R
H18B H -0.2549 0.5957 0.4959 0.043 Uiso 1 1 calc R
C19 C -0.1609(6) 0.4960(3) 0.55798(19) 0.0401(9) Uani 1 1 d .
H19A H -0.1793 0.5286 0.6007 0.048 Uiso 1 1 calc R
H19B H -0.2054 0.4381 0.5667 0.048 Uiso 1 1 calc R
C20 C 0.0580(6) 0.4954(2) 0.53814(16) 0.0330(7) Uani 1 1 d .
H20A H 0.1362 0.4721 0.5764 0.040 Uiso 1 1 calc R
H20B H 0.1029 0.5532 0.5293 0.040 Uiso 1 1 calc R
C21 C 0.0870(5) 0.4410(2) 0.47208(15) 0.0282(7) Uani 1 1 d .
H21A H 0.0534 0.3824 0.4832 0.034 Uiso 1 1 calc R
H21B H 0.2267 0.4424 0.4591 0.034 Uiso 1 1 calc R
H1 H -0.286(7) 0.482(3) 0.283(3) 0.059(15) Uiso 1 1 d .

loop_
_atom_site_aniso_label
_atom_site_aniso_U_11
_atom_site_aniso_U_22
_atom_site_aniso_U_33
_atom_site_aniso_U_23
_atom_site_aniso_U_13
_atom_site_aniso_U_12
Br1 0.0475(2) 0.04179(19) 0.03325(18) -0.00772(13) 0.00858(15) 0.0106(2)
Cl1 0.0486(5) 0.0376(4) 0.0224(3) 0.0060(3) -0.0039(3) 0.0045(4)
Cl2 0.0457(5) 0.0370(4) 0.0311(4) 0.0070(3) 0.0130(3) -0.0048(5)
O1 0.0202(11) 0.0390(13) 0.0283(12) -0.0035(10) -0.0042(10) 0.0013(10)
O2 0.0464(15) 0.0279(11) 0.0283(11) -0.0041(9) 0.0060(11) -0.0109(11)
O3 0.0250(12) 0.0454(13) 0.0350(13) -0.0028(11) 0.0014(10) 0.0041(10)
N1 0.0280(12) 0.0217(11) 0.0188(11) 0.0011(9) -0.0006(11) -0.0021(11)
C1 0.0202(14) 0.0240(12) 0.0237(13) 0.0005(10) -0.0015(12) -0.0016(12)
C2 0.0275(17) 0.0219(12) 0.0250(13) 0.0006(10) 0.0035(12) -0.0034(12)
C3 0.0262(17) 0.0235(12) 0.0215(13) 0.0027(10) 0.0019(11) 0.0007(12)
C4 0.0244(14) 0.0225(12) 0.0221(13) 0.0016(10) 0.0020(12) -0.0008(12)
C5 0.0233(15) 0.0236(13) 0.0222(13) 0.0024(11) 0.0003(12) -0.0015(12)
C6 0.0238(16) 0.0419(16) 0.0280(14) -0.0071(13) -0.0053(13) -0.0002(15)
C7 0.0382(18) 0.0418(18) 0.0239(14) -0.0087(14) -0.0050(14) -0.0013(16)
C8 0.0345(17) 0.0285(15) 0.0241(14) -0.0011(12) 0.0041(13) 0.0040(14)
C9 0.0234(14) 0.0320(15) 0.0341(16) -0.0025(13) 0.0006(14) -0.0008(13)
C10 0.0239(15) 0.0289(15) 0.0255(15) -0.0038(12) -0.0009(13) -0.0031(13)
C11 0.0290(16) 0.0232(14) 0.0201(13) 0.0004(11) 0.0027(13) -0.0010(13)
C12 0.0279(15) 0.0242(13) 0.0234(13) -0.0004(11) -0.0002(13) 0.0021(12)
C13 0.0369(17) 0.0258(14) 0.0182(13) -0.0016(11) 0.0005(13) 0.0074(14)
C14 0.0356(17) 0.0211(13) 0.0234(13) 0.0002(11) 0.0107(13) -0.0004(13)
C15 0.0279(17) 0.0276(14) 0.0308(14) 0.0005(11) 0.0032(13) -0.0031(13)
C16 0.0282(16) 0.0293(15) 0.0242(14) 0.0029(12) -0.0018(13) 0.0009(13)
C17 0.0274(16) 0.0259(14) 0.0298(16) 0.0016(13) 0.0052(15) -0.0013(12)
C18 0.0311(18) 0.042(2) 0.0349(19) -0.0082(15) 0.0076(15) 0.0043(15)
C19 0.050(2) 0.045(2) 0.0255(18) -0.0014(14) 0.0078(17) -0.0007(19)
C20 0.042(2) 0.0354(16) 0.0213(14) 0.0012(12) -0.0011(14) 0.0030(15)
C21 0.0328(17) 0.0281(14) 0.0237(14) 0.0014(11) -0.0012(13) 0.0055(14)

loop_
_atom_type_symbol
_atom_type_description
_atom_type_scat_dispersion_real
_atom_type_scat_dispersion_imag
_atom_type_scat_source
C C 0.0033 0.0016 'International Tables Vol C Tables 4.2.6.8 and 6.1.1.4'
H H 0.0000 0.0000 'International Tables Vol C Tables 4.2.6.8 and 6.1.1.4'
Br Br -0.2901 2.4595 'International Tables Vol C Tables 4.2.6.8 and 6.1.1.4'
Cl Cl 0.1484 0.1585 'International Tables Vol C Tables 4.2.6.8 and 6.1.1.4'
N N 0.0061 0.0033 'International Tables Vol C Tables 4.2.6.8 and 6.1.1.4'
O O 0.0106 0.0060 'International Tables Vol C Tables 4.2.6.8 and 6.1.1.4'

loop_
_geom_angle_atom_site_label_1
_geom_angle_atom_site_label_2
_geom_angle_atom_site_label_3
_geom_angle
C4 N1 C1 114.4(2)
C4 N1 C11 122.6(2)
C11 N1 C1 122.9(2)
O1 C1 N1 110.4(2)
O1 C1 C2 112.4(2)
O1 C1 C5 108.6(2)
N1 C1 C2 100.8(2)
N1 C1 C5 112.2(2)
C5 C1 C2 112.3(2)
C3 C2 C1 107.6(2)
C2 C3 C4 102.8(2)
C2 C3 C17 112.0(3)
C2 C3 C21 111.9(2)
C17 C3 C4 106.2(2)
C21 C3 C4 110.2(3)
C21 C3 C17 113.1(3)
O2 C4 N1 125.5(3)
O2 C4 C3 126.3(3)
N1 C4 C3 108.1(2)
C6 C5 C1 122.4(3)
C6 C5 C10 118.3(3)
C10 C5 C1 119.2(3)
C5 C6 C7 121.7(3)
C8 C7 C6 118.4(3)
C7 C8 Br1 120.4(2)
C7 C8 C9 121.2(3)
C9 C8 Br1 118.4(3)
C10 C9 C8 119.7(3)
C9 C10 C5 120.7(3)
C12 C11 N1 120.7(3)
C16 C11 N1 118.8(3)
C16 C11 C12 120.4(3)
C13 C12 C11 119.2(3)
C12 C13 Cl1 118.7(3)
C14 C13 Cl1 120.6(2)
C14 C13 C12 120.7(3)
C13 C14 Cl2 121.6(2)
C13 C14 C15 119.8(3)
C15 C14 Cl2 118.6(2)
C16 C15 C14 119.9(3)
C11 C16 C15 119.9(3)
O3 C17 C3 119.7(3)
O3 C17 C18 121.8(3)
C18 C17 C3 118.3(3)
C17 C18 C19 114.2(3)
C20 C19 C18 110.3(3)
C19 C20 C21 109.3(3)
C20 C21 C3 114.5(3)

loop_
_geom_bond_atom_site_label_1
_geom_bond_atom_site_label_2
_geom_bond_distance
Br1 C8 1.897(3)
Cl1 C13 1.733(3)
Cl2 C14 1.738(3)
O1 C1 1.420(4)
O2 C4 1.210(3)
O3 C17 1.220(4)
N1 C1 1.478(4)
N1 C4 1.377(4)
N1 C11 1.429(4)
C1 C2 1.540(4)
C1 C5 1.509(4)
C2 C3 1.529(4)
C3 C4 1.540(4)
C3 C17 1.539(4)
C3 C21 1.537(4)
C5 C6 1.389(4)
C5 C10 1.396(4)
C6 C7 1.390(5)
C7 C8 1.376(5)
C8 C9 1.387(4)
C9 C10 1.374(4)
C11 C12 1.390(4)
C11 C16 1.387(5)
C12 C13 1.385(4)
C13 C14 1.385(5)
C14 C15 1.389(4)
C15 C16 1.387(4)
C17 C18 1.492(5)
C18 C19 1.533(5)
C19 C20 1.516(5)
C20 C21 1.533(4)

loop_
_geom_torsion_atom_site_label_1
_geom_torsion_atom_site_label_2
_geom_torsion_atom_site_label_3
_geom_torsion_atom_site_label_4
_geom_torsion
Br1 C8 C9 C10 179.5(2)
Cl1 C13 C14 Cl2 0.1(4)
Cl1 C13 C14 C15 -179.4(2)
Cl2 C14 C15 C16 -179.1(2)
O1 C1 C2 C3 -92.5(3)
O1 C1 C5 C6 -19.8(4)
O1 C1 C5 C10 164.6(3)
O3 C17 C18 C19 145.8(3)
N1 C1 C2 C3 25.0(3)
N1 C1 C5 C6 -142.1(3)
N1 C1 C5 C10 42.2(4)
N1 C11 C12 C13 -176.1(3)
N1 C11 C16 C15 176.2(3)
C1 N1 C4 O2 -172.0(3)
C1 N1 C4 C3 7.6(4)
C1 N1 C11 C12 45.6(4)
C1 N1 C11 C16 -131.1(3)
C1 C2 C3 C4 -21.4(3)
C1 C2 C3 C17 92.2(3)
C1 C2 C3 C21 -139.6(3)
C1 C5 C6 C7 -175.6(3)
C1 C5 C10 C9 176.6(3)
C2 C1 C5 C6 105.1(3)
C2 C1 C5 C10 -70.5(4)
C2 C3 C4 O2 -171.5(3)
C2 C3 C4 N1 9.0(3)
C2 C3 C17 O3 -24.8(4)
C2 C3 C17 C18 159.3(3)
C2 C3 C21 C20 -168.4(3)
C3 C17 C18 C19 -38.4(4)
C4 N1 C1 O1 98.6(3)
C4 N1 C1 C2 -20.4(3)
C4 N1 C1 C5 -140.1(3)
C4 N1 C11 C12 -129.7(3)
C4 N1 C11 C16 53.6(4)
C4 C3 C17 O3 86.7(3)
C4 C3 C17 C18 -89.3(3)
C4 C3 C21 C20 77.9(3)
C5 C1 C2 C3 144.7(3)
C5 C6 C7 C8 -1.4(5)
C6 C5 C10 C9 0.8(5)
C6 C7 C8 Br1 -178.7(2)
C6 C7 C8 C9 1.8(5)
C7 C8 C9 C10 -0.9(5)
C8 C9 C10 C5 -0.4(5)
C10 C5 C6 C7 0.1(5)
C11 N1 C1 O1 -77.1(3)
C11 N1 C1 C2 163.9(3)
C11 N1 C1 C5 44.2(4)
C11 N1 C4 O2 3.7(5)
C11 N1 C4 C3 -176.7(3)
C11 C12 C13 Cl1 179.0(2)
C11 C12 C13 C14 -0.1(4)
C12 C11 C16 C15 -0.5(5)
C12 C13 C14 Cl2 179.1(2)
C12 C13 C14 C15 -0.4(4)
C13 C14 C15 C16 0.4(5)
C14 C15 C16 C11 0.0(5)
C16 C11 C12 C13 0.5(4)
C17 C3 C4 O2 70.8(4)
C17 C3 C4 N1 -108.8(3)
C17 C3 C21 C20 -40.8(4)
C17 C18 C19 C20 53.0(4)
C18 C19 C20 C21 -61.3(4)
C19 C20 C21 C3 56.7(4)
C21 C3 C4 O2 -52.0(4)
C21 C3 C4 N1 128.4(3)
C21 C3 C17 O3 -152.3(3)
C21 C3 C17 C18 31.7(4)
